data_7245378
loop_
_publ_author_name
'Wong, Qin Ai'
'Quah, Ching Kheng'
'Wong, Xin Ai'
'Win, Yip-Foo'
'Kwong, Huey Chong'
'Patil, Parutagouda Shankaragouda'
'Gummagol, Neelamma B.'
'Soma, Venugopal Rao'

_publ_section_title
;
 A Comprehensive Study on the Photophysical and Non-Linear Optical
 Properties of Thienyl-Chalcone Derivatives.
;
_journal_name_full 'Physical Chemistry Chemical Physics'
_journal_paper_doi 10.1039/D2CP02127G
_journal_year 2022
_chemical_formula_moiety 'C13 H6 Cl4 O S'
_chemical_formula_sum 'C13 H6 Cl4 O S'
_chemical_formula_weight 352.04
_chemical_name_systematic
;
(<i>E</i>)-3-(2,6-dichlorophenyl)-1-(2,5-dichlorothiophen-3-yl)prop-2-en-1-one
;
_space_group_crystal_system monoclinic
_space_group_IT_number 14
_space_group_name_Hall '-P 2yn'
_space_group_name_H-M_alt 'P 1 21/n 1'
_atom_sites_solution_hydrogens geom
_audit_creation_method SHELXL-2018/3
_audit_update_record
;
2019-09-11 deposited with the CCDC.	2022-08-15 downloaded from the CCDC.
;
_cell_angle_alpha 90
_cell_angle_beta 93.236(3)
_cell_angle_gamma 90
_cell_formula_units_Z 4
_cell_length_a 3.8532(7)
_cell_length_b 14.632(3)
_cell_length_c 24.278(5)
_cell_measurement_reflns_used 3261
_cell_measurement_temperature 296
_cell_measurement_theta_max 27.74
_cell_measurement_theta_min 2.18
_cell_volume 1366.6(5)
_computing_cell_refinement 'SAINT (Bruker, 2009)'
_computing_data_collection 'APEX2 (Bruker, 2009)'
_computing_data_reduction 'SAINT (Bruker, 2009)'
_computing_molecular_graphics
;
SHELXTL (Sheldrick, 2008), Mercury (Macrae <i>et al.</i>, 2008)
;
_computing_publication_material
;
PLATON (Spek, 2009), publCIF (Westrip, 2010)
;
_computing_structure_refinement 'SHELXL-2018/3 (Sheldrick, 2018)'
_computing_structure_solution 'SHELXS-97 (Sheldrick 2008)'
_diffrn_ambient_temperature 296
_diffrn_measured_fraction_theta_full 1.000
_diffrn_measured_fraction_theta_max 1.000
_diffrn_measurement_device_type 'Bruker APEX-II CCD'
_diffrn_measurement_method '\f and \w scans'
_diffrn_radiation_monochromator graphite
_diffrn_radiation_type MoK\a
_diffrn_radiation_wavelength 0.71073
_diffrn_reflns_av_R_equivalents 0.0523
_diffrn_reflns_av_unetI/netI 0.0362
_diffrn_reflns_Laue_measured_fraction_full 1.000
_diffrn_reflns_Laue_measured_fraction_max 1.000
_diffrn_reflns_limit_h_max 4
_diffrn_reflns_limit_h_min -4
_diffrn_reflns_limit_k_max 18
_diffrn_reflns_limit_k_min -18
_diffrn_reflns_limit_l_max 30
_diffrn_reflns_limit_l_min -30
_diffrn_reflns_number 17830
_diffrn_reflns_point_group_measured_fraction_full 1.000
_diffrn_reflns_point_group_measured_fraction_max 1.000
_diffrn_reflns_theta_full 25.242
_diffrn_reflns_theta_max 26.999
_diffrn_reflns_theta_min 1.626
_diffrn_source 'fine-focus sealed tube'
_exptl_absorpt_coefficient_mu 1.004
_exptl_absorpt_correction_T_max 0.7768
_exptl_absorpt_correction_T_min 0.6895
_exptl_absorpt_correction_type multi-scan
_exptl_absorpt_process_details 'SADABS 2014/5'
_exptl_crystal_colour brown
_exptl_crystal_density_diffrn 1.711
_exptl_crystal_description needle
_exptl_crystal_F_000 704
_exptl_crystal_size_max 0.463
_exptl_crystal_size_mid 0.097
_exptl_crystal_size_min 0.059
_refine_diff_density_max 0.418
_refine_diff_density_min -0.211
_refine_diff_density_rms 0.061
_refine_ls_extinction_method none
_refine_ls_goodness_of_fit_ref 1.109
_refine_ls_hydrogen_treatment constr
_refine_ls_matrix_type full
_refine_ls_number_parameters 172
_refine_ls_number_reflns 2962
_refine_ls_number_restraints 0
_refine_ls_restrained_S_all 1.109
_refine_ls_R_factor_all 0.0679
_refine_ls_R_factor_gt 0.0501
_refine_ls_shift/su_max 0.001
_refine_ls_shift/su_mean 0.000
_refine_ls_structure_factor_coef Fsqd
_refine_ls_weighting_details 'w=1/[\s^2^(Fo^2^)+(0.0381P)^2^+1.3236P] where P=(Fo^2^+2Fc^2^)/3'
_refine_ls_weighting_scheme calc
_refine_ls_wR_factor_gt 0.1077
_refine_ls_wR_factor_ref 0.1154
_reflns_Friedel_coverage 0.000
_reflns_number_gt 2315
_reflns_number_total 2962
_reflns_threshold_expression 'I > 2\s(I)'
_cod_data_source_file d2cp02127g2.cif
_cod_data_source_block mo_3A25D_4_0m
_cod_original_cell_volume 1366.7(4)
_cod_original_sg_symbol_H-M 'P 21/n'
_cod_database_code 7245378
_shelx_shelxl_version_number 2018/3
_shelx_space_group_comment
;
The symmetry employed for this shelxl refinement is uniquely defined
by the following loop, which should always be used as a source of
symmetry information in preference to the above space-group names.
They are only intended as comments.
;
_shelx_estimated_absorpt_t_min 0.654
_shelx_estimated_absorpt_t_max 0.943

loop_
_space_group_symop_operation_xyz
'x, y, z'
'-x+1/2, y+1/2, -z+1/2'
'-x, -y, -z'
'x-1/2, -y-1/2, z-1/2'

loop_
_atom_site_label
_atom_site_type_symbol
_atom_site_fract_x
_atom_site_fract_y
_atom_site_fract_z
_atom_site_U_iso_or_equiv
_atom_site_adp_type
_atom_site_occupancy
_atom_site_site_symmetry_order
_atom_site_calc_flag
_atom_site_refinement_flags_posn
_atom_site_refinement_flags_adp
_atom_site_refinement_flags_occupancy
_atom_site_disorder_assembly
_atom_site_disorder_group
Cl1 Cl 0.7218(3) 0.60276(6) 0.50032(4) 0.0557(3) Uani 1 1 d . . . . .
Cl2 Cl 0.2083(3) 0.94154(7) 0.57935(4) 0.0590(3) Uani 1 1 d . . . . .
Cl3 Cl 0.2708(3) 0.68005(7) 0.21100(4) 0.0617(3) Uani 1 1 d . . . . .
Cl4 Cl 0.8571(2) 0.47176(6) 0.37710(3) 0.0512(3) Uani 1 1 d . . . . .
S1 S 0.4704(3) 0.75277(6) 0.56755(3) 0.0493(2) Uani 1 1 d . . . . .
O1 O 0.6382(9) 0.82947(18) 0.37669(11) 0.0750(9) Uani 1 1 d . . . . .
C1 C 0.5584(8) 0.7111(2) 0.50386(13) 0.0374(7) Uani 1 1 d . . . . .
C2 C 0.3468(8) 0.8552(2) 0.53818(14) 0.0401(8) Uani 1 1 d . . . . .
C3 C 0.3770(9) 0.8577(2) 0.48319(14) 0.0423(8) Uani 1 1 d . . . . .
H3A H 0.324618 0.908580 0.461341 0.051 Uiso 1 1 calc R U . . .
C4 C 0.4994(8) 0.7725(2) 0.46224(12) 0.0366(7) Uani 1 1 d . . . . .
C5 C 0.5639(9) 0.7623(2) 0.40242(13) 0.0440(8) Uani 1 1 d . . . . .
C6 C 0.5195(9) 0.6717(2) 0.37649(13) 0.0433(8) Uani 1 1 d . . . . .
H6A H 0.434935 0.623457 0.396728 0.052 Uiso 1 1 calc R U . . .
C7 C 0.5989(9) 0.6581(2) 0.32449(13) 0.0451(8) Uani 1 1 d . . . . .
H7A H 0.692537 0.707485 0.306310 0.054 Uiso 1 1 calc R U . . .
C8 C 0.5533(8) 0.5729(2) 0.29296(12) 0.0374(7) Uani 1 1 d . . . . .
C9 C 0.4005(9) 0.5753(2) 0.23919(13) 0.0418(8) Uani 1 1 d . . . . .
C10 C 0.3407(9) 0.4986(3) 0.20770(14) 0.0496(9) Uani 1 1 d . . . . .
H10A H 0.234603 0.503114 0.172441 0.059 Uiso 1 1 calc R U . . .
C11 C 0.4392(10) 0.4151(3) 0.22878(15) 0.0530(10) Uani 1 1 d . . . . .
H11A H 0.398686 0.362596 0.207796 0.064 Uiso 1 1 calc R U . . .
C12 C 0.5979(9) 0.4085(2) 0.28092(15) 0.0473(8) Uani 1 1 d . . . . .
H12A H 0.669561 0.351972 0.294889 0.057 Uiso 1 1 calc R U . . .
C13 C 0.6494(8) 0.4864(2) 0.31218(13) 0.0383(7) Uani 1 1 d . . . . .

loop_
_atom_site_aniso_label
_atom_site_aniso_U_11
_atom_site_aniso_U_22
_atom_site_aniso_U_33
_atom_site_aniso_U_23
_atom_site_aniso_U_13
_atom_site_aniso_U_12
Cl1 0.0800(7) 0.0364(5) 0.0495(5) 0.0003(4) -0.0066(5) 0.0093(4)
Cl2 0.0618(6) 0.0553(6) 0.0602(6) -0.0201(5) 0.0071(5) 0.0053(5)
Cl3 0.0769(7) 0.0597(6) 0.0479(5) 0.0126(4) -0.0038(5) 0.0131(5)
Cl4 0.0593(6) 0.0523(5) 0.0413(5) 0.0093(4) -0.0044(4) 0.0011(4)
S1 0.0666(6) 0.0450(5) 0.0365(4) -0.0012(4) 0.0041(4) -0.0018(4)
O1 0.137(3) 0.0420(16) 0.0478(15) 0.0054(13) 0.0196(17) -0.0112(17)
C1 0.0390(18) 0.0319(16) 0.0406(17) -0.0020(14) -0.0016(14) -0.0021(14)
C2 0.0371(18) 0.0376(18) 0.0455(19) -0.0064(15) 0.0012(14) -0.0038(14)
C3 0.046(2) 0.0373(18) 0.0433(18) -0.0020(15) -0.0026(15) 0.0002(15)
C4 0.0400(18) 0.0326(17) 0.0367(16) -0.0012(13) -0.0025(13) -0.0052(14)
C5 0.059(2) 0.0362(19) 0.0360(17) 0.0008(15) 0.0008(15) -0.0023(16)
C6 0.054(2) 0.0372(18) 0.0392(18) 0.0022(14) 0.0027(15) -0.0049(16)
C7 0.055(2) 0.0405(19) 0.0392(18) 0.0049(15) 0.0021(15) -0.0040(16)
C8 0.0405(18) 0.0400(18) 0.0320(16) 0.0003(14) 0.0048(13) -0.0016(14)
C9 0.0437(19) 0.048(2) 0.0338(16) 0.0030(15) 0.0051(14) 0.0027(15)
C10 0.052(2) 0.062(2) 0.0341(17) -0.0049(17) 0.0017(15) -0.0054(18)
C11 0.062(2) 0.050(2) 0.048(2) -0.0160(18) 0.0080(18) -0.0070(18)
C12 0.055(2) 0.0373(19) 0.050(2) -0.0004(16) 0.0087(17) 0.0007(16)
C13 0.0406(18) 0.0402(18) 0.0343(16) 0.0025(14) 0.0047(13) -0.0019(14)

loop_
_atom_type_symbol
_atom_type_description
_atom_type_scat_dispersion_real
_atom_type_scat_dispersion_imag
_atom_type_scat_source
C C 0.0033 0.0016 'International Tables Vol C Tables 4.2.6.8 and 6.1.1.4'
H H 0.0000 0.0000 'International Tables Vol C Tables 4.2.6.8 and 6.1.1.4'
O O 0.0106 0.0060 'International Tables Vol C Tables 4.2.6.8 and 6.1.1.4'
S S 0.1246 0.1234 'International Tables Vol C Tables 4.2.6.8 and 6.1.1.4'
Cl Cl 0.1484 0.1585 'International Tables Vol C Tables 4.2.6.8 and 6.1.1.4'

loop_
_geom_angle_atom_site_label_1
_geom_angle_atom_site_label_2
_geom_angle_atom_site_label_3
_geom_angle
_geom_angle_site_symmetry_1
_geom_angle_site_symmetry_3
_geom_angle_publ_flag
C1 S1 C2 90.03(16) . . ?
C4 C1 Cl1 128.4(3) . . ?
C4 C1 S1 113.7(2) . . ?
Cl1 C1 S1 117.88(19) . . ?
C3 C2 Cl2 127.3(3) . . ?
C3 C2 S1 113.4(3) . . ?
Cl2 C2 S1 119.3(2) . . ?
C2 C3 C4 112.1(3) . . ?
C2 C3 H3A 123.9 . . ?
C4 C3 H3A 123.9 . . ?
C1 C4 C3 110.8(3) . . ?
C1 C4 C5 128.7(3) . . ?
C3 C4 C5 120.4(3) . . ?
O1 C5 C6 122.4(3) . . ?
O1 C5 C4 118.6(3) . . ?
C6 C5 C4 118.9(3) . . ?
C7 C6 C5 120.9(3) . . ?
C7 C6 H6A 119.6 . . ?
C5 C6 H6A 119.6 . . ?
C6 C7 C8 126.5(3) . . ?
C6 C7 H7A 116.8 . . ?
C8 C7 H7A 116.8 . . ?
C13 C8 C9 115.1(3) . . ?
C13 C8 C7 125.1(3) . . ?
C9 C8 C7 119.8(3) . . ?
C10 C9 C8 123.2(3) . . ?
C10 C9 Cl3 117.8(3) . . ?
C8 C9 Cl3 118.9(3) . . ?
C11 C10 C9 119.2(3) . . ?
C11 C10 H10A 120.4 . . ?
C9 C10 H10A 120.4 . . ?
C10 C11 C12 120.3(3) . . ?
C10 C11 H11A 119.8 . . ?
C12 C11 H11A 119.8 . . ?
C11 C12 C13 119.4(3) . . ?
C11 C12 H12A 120.3 . . ?
C13 C12 H12A 120.3 . . ?
C12 C13 C8 122.7(3) . . ?
C12 C13 Cl4 116.2(3) . . ?
C8 C13 Cl4 121.1(2) . . ?

loop_
_geom_bond_atom_site_label_1
_geom_bond_atom_site_label_2
_geom_bond_distance
_geom_bond_site_symmetry_2
_geom_bond_publ_flag
Cl1 C1 1.710(3) . ?
Cl2 C2 1.714(3) . ?
Cl3 C9 1.741(3) . ?
Cl4 C13 1.740(3) . ?
S1 C1 1.714(3) . ?
S1 C2 1.716(3) . ?
O1 C5 1.207(4) . ?
C1 C4 1.362(4) . ?
C2 C3 1.347(4) . ?
C3 C4 1.436(4) . ?
C3 H3A 0.9300 . ?
C4 C5 1.495(4) . ?
C5 C6 1.473(5) . ?
C6 C7 1.331(4) . ?
C6 H6A 0.9300 . ?
C7 C8 1.468(5) . ?
C7 H7A 0.9300 . ?
C8 C13 1.392(4) . ?
C8 C9 1.402(4) . ?
C9 C10 1.370(5) . ?
C10 C11 1.369(5) . ?
C10 H10A 0.9300 . ?
C11 C12 1.378(5) . ?
C11 H11A 0.9300 . ?
C12 C13 1.378(5) . ?
C12 H12A 0.9300 . ?

loop_
_geom_torsion_atom_site_label_1
_geom_torsion_atom_site_label_2
_geom_torsion_atom_site_label_3
_geom_torsion_atom_site_label_4
_geom_torsion
_geom_torsion_site_symmetry_1
_geom_torsion_site_symmetry_2
_geom_torsion_site_symmetry_3
_geom_torsion_site_symmetry_4
_geom_torsion_publ_flag
C2 S1 C1 C4 0.5(3) . . . . ?
C2 S1 C1 Cl1 177.9(2) . . . . ?
C1 S1 C2 C3 -1.0(3) . . . . ?
C1 S1 C2 Cl2 179.8(2) . . . . ?
Cl2 C2 C3 C4 -179.6(3) . . . . ?
S1 C2 C3 C4 1.2(4) . . . . ?
Cl1 C1 C4 C3 -177.0(3) . . . . ?
S1 C1 C4 C3 0.1(4) . . . . ?
Cl1 C1 C4 C5 -0.5(5) . . . . ?
S1 C1 C4 C5 176.5(3) . . . . ?
C2 C3 C4 C1 -0.8(4) . . . . ?
C2 C3 C4 C5 -177.6(3) . . . . ?
C1 C4 C5 O1 -149.0(4) . . . . ?
C3 C4 C5 O1 27.2(5) . . . . ?
C1 C4 C5 C6 33.7(5) . . . . ?
C3 C4 C5 C6 -150.2(3) . . . . ?
O1 C5 C6 C7 7.8(6) . . . . ?
C4 C5 C6 C7 -175.0(3) . . . . ?
C5 C6 C7 C8 -177.1(3) . . . . ?
C6 C7 C8 C13 -46.4(6) . . . . ?
C6 C7 C8 C9 133.2(4) . . . . ?
C13 C8 C9 C10 1.5(5) . . . . ?
C7 C8 C9 C10 -178.2(3) . . . . ?
C13 C8 C9 Cl3 -179.9(2) . . . . ?
C7 C8 C9 Cl3 0.4(4) . . . . ?
C8 C9 C10 C11 -1.2(5) . . . . ?
Cl3 C9 C10 C11 -179.9(3) . . . . ?
C9 C10 C11 C12 -0.3(6) . . . . ?
C10 C11 C12 C13 1.5(6) . . . . ?
C11 C12 C13 C8 -1.2(5) . . . . ?
C11 C12 C13 Cl4 -179.1(3) . . . . ?
C9 C8 C13 C12 -0.2(5) . . . . ?
C7 C8 C13 C12 179.4(3) . . . . ?
C9 C8 C13 Cl4 177.6(2) . . . . ?
C7 C8 C13 Cl4 -2.7(5) . . . . ?
